data_7251502
loop_
_publ_author_name
'Korobeynikov, Nikita A.'
'Usoltsev, Andrey N.'
'Sokolov, Maxim N.'
'Novikov, Alexander S.'
'Adonin, Sergey A.'

_publ_section_title
;
 Supramolecular diiodo-chlorometalates(iii) of group 15 elements with
 halogen-substituted pyridiniums: an interplay of cation&#x22EF;anion and
 I2&#x22EF;halometalate halogen bonds
;
_journal_issue 7
_journal_name_full CrystEngComm
_journal_page_first 1197
_journal_page_last 1205
_journal_paper_doi 10.1039/D5CE01065A
_journal_volume 28
_journal_year 2026
_chemical_formula_moiety 'Cl4 Sb, I2, 2(C5 H5 Br N), Cl'
_chemical_formula_sum 'C10 H10 Br2 Cl5 I2 N2 Sb'
_chemical_formula_weight 870.82
_space_group_crystal_system monoclinic
_space_group_IT_number 14
_space_group_name_Hall '-P 2yn'
_space_group_name_H-M_alt 'P 1 21/n 1'
_atom_sites_solution_hydrogens geom
_atom_sites_solution_primary dual
_audit_creation_date 2024-02-27
_audit_creation_method
;
Olex2 1.5
(compiled 2023.08.24 svn.re1ec1418 for OlexSys, GUI svn.r6817)
;
_audit_update_record
;
2025-10-07 deposited with the CCDC.	2026-01-05 downloaded from the CCDC.
;
_cell_angle_alpha 90
_cell_angle_beta 97.3950(10)
_cell_angle_gamma 90
_cell_formula_units_Z 4
_cell_length_a 14.9208(3)
_cell_length_b 7.09130(10)
_cell_length_c 20.9159(4)
_cell_measurement_reflns_used 8348
_cell_measurement_temperature 150.00
_cell_measurement_theta_max 30.06
_cell_measurement_theta_min 2.75
_cell_volume 2194.66(7)
_computing_molecular_graphics 'Olex2 1.5 (Dolomanov et al., 2009)'
_computing_publication_material 'Olex2 1.5 (Dolomanov et al., 2009)'
_computing_structure_refinement 'SHELXL 2017/1 (Sheldrick, 2015)'
_computing_structure_solution 'SHELXT 2014/5 (Sheldrick, 2014)'
_diffrn_ambient_temperature 150.00
_diffrn_detector PIXEL
_diffrn_detector_area_resol_mean 7.41
_diffrn_detector_type 'Bruker PHOTON III area detector'
_diffrn_measured_fraction_theta_full 0.999
_diffrn_measured_fraction_theta_max 0.997
_diffrn_measurement_device 'three-circle diffractometer'
_diffrn_measurement_device_type 'Bruker D8 Venture diffractometer'
_diffrn_measurement_method '\w and \f scans'
_diffrn_radiation_monochromator 'Incoatec HELIOS multilayer mirrors'
_diffrn_radiation_type MoK\a
_diffrn_radiation_wavelength 0.71073
_diffrn_reflns_av_R_equivalents 0.0459
_diffrn_reflns_av_unetI/netI 0.0440
_diffrn_reflns_Laue_measured_fraction_full 0.999
_diffrn_reflns_Laue_measured_fraction_max 0.997
_diffrn_reflns_limit_h_max 21
_diffrn_reflns_limit_h_min -21
_diffrn_reflns_limit_k_max 10
_diffrn_reflns_limit_k_min -10
_diffrn_reflns_limit_l_max 29
_diffrn_reflns_limit_l_min -29
_diffrn_reflns_number 27773
_diffrn_reflns_point_group_measured_fraction_full 0.999
_diffrn_reflns_point_group_measured_fraction_max 0.997
_diffrn_reflns_theta_full 25.242
_diffrn_reflns_theta_max 30.548
_diffrn_reflns_theta_min 1.584
_diffrn_source 'Incoatec IuS3.0 microfocus X-ray tube'
_diffrn_source_current 1.4
_diffrn_source_power 0.07
_diffrn_source_voltage 50.0
_exptl_absorpt_coefficient_mu 8.317
_exptl_absorpt_correction_T_max 0.7461
_exptl_absorpt_correction_T_min 0.5432
_exptl_absorpt_correction_type multi-scan
_exptl_absorpt_process_details
;
SADABS-2016/2 (Bruker,2016/2) was used for absorption correction.
wR2(int) was 0.1110 before and 0.0586 after correction.
The Ratio of minimum to maximum transmission is 0.7281.
The \l/2 correction factor is Not present.
;
_exptl_crystal_colour orange
_exptl_crystal_colour_primary orange
_exptl_crystal_density_diffrn 2.636
_exptl_crystal_description plank
_exptl_crystal_F_000 1584
_exptl_crystal_size_max 0.085
_exptl_crystal_size_mid 0.065
_exptl_crystal_size_min 0.018
_refine_diff_density_max 0.811
_refine_diff_density_min -1.463
_refine_diff_density_rms 0.160
_refine_ls_extinction_method none
_refine_ls_goodness_of_fit_ref 1.025
_refine_ls_hydrogen_treatment constr
_refine_ls_matrix_type full
_refine_ls_number_parameters 199
_refine_ls_number_reflns 6700
_refine_ls_number_restraints 0
_refine_ls_restrained_S_all 1.025
_refine_ls_R_factor_all 0.0569
_refine_ls_R_factor_gt 0.0335
_refine_ls_shift/su_max 0.002
_refine_ls_shift/su_mean 0.000
_refine_ls_structure_factor_coef Fsqd
_refine_ls_weighting_details 'w=1/[\s^2^(Fo^2^)+(0.0197P)^2^+1.1494P] where P=(Fo^2^+2Fc^2^)/3'
_refine_ls_weighting_scheme calc
_refine_ls_wR_factor_gt 0.0598
_refine_ls_wR_factor_ref 0.0657
_reflns_Friedel_coverage 0.000
_reflns_number_gt 4944
_reflns_number_total 6700
_reflns_threshold_expression 'I > 2\s(I)'
_cod_data_source_file d5ce01065a2.cif
_cod_data_source_block nk1146
_cod_depositor_comments 'Adding full bibliography for 7251502--7251505.cif.'
_cod_database_code 7251502
_shelx_shelxl_version_number 2017/1
_shelx_space_group_comment
;
The symmetry employed for this shelxl refinement is uniquely defined
by the following loop, which should always be used as a source of
symmetry information in preference to the above space-group names.
They are only intended as comments.
;
_shelx_estimated_absorpt_t_max 0.865
_shelx_estimated_absorpt_t_min 0.538
_olex2_refinement_description
;
1. Fixed Uiso
 At 1.2 times of:
  All C(H) groups, All N(H) groups
2.a Aromatic/amide H refined with riding coordinates:
 N1(H1), N2(H2), C6(H6), C8(H8), C9(H9), C1(H1A), C10(H10), C5(H5), C3(H3),
 C4(H4)
;
_olex2_submission_special_instructions 'No special instructions were received'

loop_
_space_group_symop_operation_xyz
'x, y, z'
'-x+1/2, y+1/2, -z+1/2'
'-x, -y, -z'
'x-1/2, -y-1/2, z-1/2'

loop_
_atom_site_label
_atom_site_type_symbol
_atom_site_fract_x
_atom_site_fract_y
_atom_site_fract_z
_atom_site_U_iso_or_equiv
_atom_site_adp_type
_atom_site_occupancy
_atom_site_site_symmetry_order
_atom_site_calc_flag
_atom_site_refinement_flags_posn
_atom_site_refinement_flags_adp
_atom_site_refinement_flags_occupancy
_atom_site_disorder_assembly
_atom_site_disorder_group
Sb1 Sb 0.74070(2) 0.73992(3) 0.64473(2) 0.01743(6) Uani 1 1 d . . . . .
I1 I 0.35027(2) 0.72601(3) 0.61200(2) 0.02331(6) Uani 1 1 d . . . . .
I2 I 0.16598(2) 0.71757(4) 0.59968(2) 0.03761(8) Uani 1 1 d . . . . .
Br1 Br 1.06941(3) 0.23407(6) 0.50286(2) 0.03682(11) Uani 1 1 d . . . . .
Br2 Br 0.35530(3) 0.21878(7) 0.72019(2) 0.04165(12) Uani 1 1 d . . . . .
Cl2 Cl 0.73370(6) 0.53007(11) 0.55370(4) 0.02009(18) Uani 1 1 d . . . . .
Cl4 Cl 0.73861(6) 1.01221(12) 0.56986(5) 0.0249(2) Uani 1 1 d . . . . .
Cl5 Cl 0.90676(6) 0.74120(13) 0.65755(4) 0.02504(19) Uani 1 1 d . . . . .
Cl3 Cl 0.74377(6) 0.39642(14) 0.71321(4) 0.0270(2) Uani 1 1 d . . . . .
Cl1 Cl 0.54330(7) 0.74673(14) 0.62885(5) 0.0319(2) Uani 1 1 d . . . . .
N1 N 0.9118(2) 0.2596(4) 0.64668(16) 0.0292(8) Uani 1 1 d . . . . .
H1 H 0.853905 0.276364 0.649061 0.035 Uiso 1 1 calc R U . . .
N2 N 0.5700(2) 0.2588(4) 0.62051(16) 0.0269(7) Uani 1 1 d . . . . .
H2 H 0.628608 0.273769 0.630685 0.032 Uiso 1 1 calc R U . . .
C7 C 0.4271(3) 0.2275(5) 0.65249(18) 0.0237(8) Uani 1 1 d . . . . .
C6 C 0.5185(3) 0.2505(5) 0.66827(19) 0.0255(8) Uani 1 1 d . . . . .
H6 H 0.544626 0.260405 0.712027 0.031 Uiso 1 1 calc R U . . .
C8 C 0.3894(3) 0.2157(5) 0.58870(19) 0.0253(8) Uani 1 1 d . . . . .
H8 H 0.325942 0.202165 0.577807 0.030 Uiso 1 1 calc R U . . .
C9 C 0.4455(3) 0.2239(5) 0.54087(19) 0.0252(8) Uani 1 1 d . . . . .
H9 H 0.420871 0.214560 0.496774 0.030 Uiso 1 1 calc R U . . .
C2 C 1.0295(3) 0.2329(5) 0.58459(18) 0.0225(8) Uani 1 1 d . . . . .
C1 C 0.9393(3) 0.2571(5) 0.58838(19) 0.0254(8) Uani 1 1 d . . . . .
H1A H 0.897331 0.271692 0.550519 0.031 Uiso 1 1 calc R U . . .
C10 C 0.5369(3) 0.2455(5) 0.5578(2) 0.0277(9) Uani 1 1 d . . . . .
H10 H 0.576269 0.251039 0.525609 0.033 Uiso 1 1 calc R U . . .
C5 C 0.9672(3) 0.2380(5) 0.7014(2) 0.0360(10) Uani 1 1 d . . . . .
H5 H 0.944166 0.238825 0.741678 0.043 Uiso 1 1 calc R U . . .
C3 C 1.0890(3) 0.2124(6) 0.6397(2) 0.0381(11) Uani 1 1 d . . . . .
H3 H 1.151667 0.196519 0.637304 0.046 Uiso 1 1 calc R U . . .
C4 C 1.0568(3) 0.2149(6) 0.6990(2) 0.0408(11) Uani 1 1 d . . . . .
H4 H 1.097295 0.200478 0.737597 0.049 Uiso 1 1 calc R U . . .

loop_
_atom_site_aniso_label
_atom_site_aniso_U_11
_atom_site_aniso_U_22
_atom_site_aniso_U_33
_atom_site_aniso_U_23
_atom_site_aniso_U_13
_atom_site_aniso_U_12
Sb1 0.01814(12) 0.02222(12) 0.01177(11) -0.00153(9) 0.00126(9) 0.00016(9)
I1 0.03070(14) 0.02127(12) 0.01783(12) -0.00048(10) 0.00260(10) 0.00045(10)
I2 0.03231(16) 0.04884(18) 0.03198(16) -0.00440(13) 0.00526(12) -0.00387(13)
Br1 0.0376(3) 0.0446(3) 0.0321(2) -0.0067(2) 0.01939(19) -0.0084(2)
Br2 0.0483(3) 0.0491(3) 0.0311(2) -0.0001(2) 0.0188(2) -0.0003(2)
Cl2 0.0242(5) 0.0209(4) 0.0150(4) -0.0031(3) 0.0021(3) -0.0003(3)
Cl4 0.0274(5) 0.0201(4) 0.0270(5) 0.0034(4) 0.0027(4) -0.0001(4)
Cl5 0.0201(4) 0.0337(5) 0.0205(4) -0.0014(4) -0.0006(3) -0.0006(4)
Cl3 0.0268(5) 0.0358(5) 0.0183(5) 0.0075(4) 0.0023(4) -0.0009(4)
Cl1 0.0309(5) 0.0389(5) 0.0260(5) 0.0006(4) 0.0039(4) 0.0029(4)
N1 0.0314(19) 0.0314(18) 0.0275(19) 0.0026(15) 0.0147(15) 0.0039(15)
N2 0.0216(17) 0.0305(18) 0.0281(19) -0.0003(15) 0.0008(14) -0.0002(14)
C7 0.029(2) 0.0238(18) 0.0192(19) 0.0020(15) 0.0048(16) 0.0004(16)
C6 0.037(2) 0.0209(18) 0.0174(19) -0.0028(15) -0.0031(16) -0.0044(16)
C8 0.025(2) 0.0272(19) 0.023(2) 0.0009(16) -0.0003(16) 0.0000(16)
C9 0.028(2) 0.0256(19) 0.0200(19) 0.0006(16) -0.0026(16) 0.0025(16)
C2 0.0235(19) 0.0262(19) 0.0191(19) -0.0030(15) 0.0081(15) -0.0048(15)
C1 0.0217(19) 0.033(2) 0.021(2) -0.0014(17) 0.0032(15) 0.0023(16)
C10 0.032(2) 0.025(2) 0.027(2) 0.0051(17) 0.0057(17) 0.0040(17)
C5 0.056(3) 0.031(2) 0.022(2) -0.0019(18) 0.009(2) 0.000(2)
C3 0.026(2) 0.048(3) 0.039(3) -0.006(2) -0.001(2) 0.000(2)
C4 0.047(3) 0.049(3) 0.024(2) -0.001(2) -0.006(2) 0.002(2)

loop_
_atom_type_symbol
_atom_type_description
_atom_type_scat_dispersion_real
_atom_type_scat_dispersion_imag
_atom_type_scat_source
C C 0.0033 0.0016 'International Tables Vol C Tables 4.2.6.8 and 6.1.1.4'
H H 0.0000 0.0000 'International Tables Vol C Tables 4.2.6.8 and 6.1.1.4'
Br Br -0.2901 2.4595 'International Tables Vol C Tables 4.2.6.8 and 6.1.1.4'
Cl Cl 0.1484 0.1585 'International Tables Vol C Tables 4.2.6.8 and 6.1.1.4'
I I -0.4742 1.8119 'International Tables Vol C Tables 4.2.6.8 and 6.1.1.4'
N N 0.0061 0.0033 'International Tables Vol C Tables 4.2.6.8 and 6.1.1.4'
Sb Sb -0.5866 1.5461 'International Tables Vol C Tables 4.2.6.8 and 6.1.1.4'

loop_
_geom_angle_atom_site_label_1
_geom_angle_atom_site_label_2
_geom_angle_atom_site_label_3
_geom_angle
_geom_angle_site_symmetry_1
_geom_angle_site_symmetry_3
_geom_angle_publ_flag
Cl2 Sb1 Cl4 89.21(3) . . ?
Cl2 Sb1 Cl5 91.66(3) . . ?
Cl2 Sb1 Cl3 82.19(3) . . ?
Cl4 Sb1 Cl3 171.38(3) . . ?
Cl5 Sb1 Cl4 89.80(3) . . ?
Cl5 Sb1 Cl3 89.86(3) . . ?
C1 N1 H1 118.2 . . ?
C5 N1 H1 118.2 . . ?
C5 N1 C1 123.6(4) . . ?
C6 N2 H2 118.2 . . ?
C6 N2 C10 123.5(4) . . ?
C10 N2 H2 118.2 . . ?
C6 C7 Br2 117.9(3) . . ?
C6 C7 C8 120.5(4) . . ?
C8 C7 Br2 121.6(3) . . ?
N2 C6 C7 118.3(4) . . ?
N2 C6 H6 120.8 . . ?
C7 C6 H6 120.8 . . ?
C7 C8 H8 120.4 . . ?
C7 C8 C9 119.1(4) . . ?
C9 C8 H8 120.4 . . ?
C8 C9 H9 120.3 . . ?
C10 C9 C8 119.4(4) . . ?
C10 C9 H9 120.3 . . ?
C1 C2 Br1 118.7(3) . . ?
C3 C2 Br1 121.3(3) . . ?
C3 C2 C1 120.0(4) . . ?
N1 C1 C2 118.3(4) . . ?
N1 C1 H1A 120.8 . . ?
C2 C1 H1A 120.8 . . ?
N2 C10 C9 119.2(4) . . ?
N2 C10 H10 120.4 . . ?
C9 C10 H10 120.4 . . ?
N1 C5 H5 120.4 . . ?
N1 C5 C4 119.2(4) . . ?
C4 C5 H5 120.4 . . ?
C2 C3 H3 120.3 . . ?
C2 C3 C4 119.4(4) . . ?
C4 C3 H3 120.3 . . ?
C5 C4 C3 119.5(4) . . ?
C5 C4 H4 120.3 . . ?
C3 C4 H4 120.3 . . ?

loop_
_geom_bond_atom_site_label_1
_geom_bond_atom_site_label_2
_geom_bond_distance
_geom_bond_site_symmetry_2
_geom_bond_publ_flag
Sb1 Cl2 2.4083(9) . ?
Sb1 Cl4 2.4837(9) . ?
Sb1 Cl5 2.4577(9) . ?
Sb1 Cl3 2.8231(9) . ?
I1 I2 2.7293(4) . ?
Br1 C2 1.881(4) . ?
Br2 C7 1.883(4) . ?
N1 H1 0.8800 . ?
N1 C1 1.336(5) . ?
N1 C5 1.332(5) . ?
N2 H2 0.8800 . ?
N2 C6 1.337(5) . ?
N2 C10 1.344(5) . ?
C7 C6 1.371(5) . ?
C7 C8 1.382(5) . ?
C6 H6 0.9500 . ?
C8 H8 0.9500 . ?
C8 C9 1.385(5) . ?
C9 H9 0.9500 . ?
C9 C10 1.373(5) . ?
C2 C1 1.369(5) . ?
C2 C3 1.368(6) . ?
C1 H1A 0.9500 . ?
C10 H10 0.9500 . ?
C5 H5 0.9500 . ?
C5 C4 1.354(6) . ?
C3 H3 0.9500 . ?
C3 C4 1.386(6) . ?
C4 H4 0.9500 . ?

loop_
_geom_torsion_atom_site_label_1
_geom_torsion_atom_site_label_2
_geom_torsion_atom_site_label_3
_geom_torsion_atom_site_label_4
_geom_torsion
_geom_torsion_site_symmetry_1
_geom_torsion_site_symmetry_2
_geom_torsion_site_symmetry_3
_geom_torsion_site_symmetry_4
_geom_torsion_publ_flag
Br1 C2 C1 N1 -178.8(3) . . . . ?
Br1 C2 C3 C4 179.1(3) . . . . ?
Br2 C7 C6 N2 -179.3(3) . . . . ?
Br2 C7 C8 C9 179.7(3) . . . . ?
N1 C5 C4 C3 -0.6(6) . . . . ?
C7 C8 C9 C10 -0.7(5) . . . . ?
C6 N2 C10 C9 0.6(5) . . . . ?
C6 C7 C8 C9 1.2(6) . . . . ?
C8 C7 C6 N2 -0.9(5) . . . . ?
C8 C9 C10 N2 -0.2(5) . . . . ?
C2 C3 C4 C5 -0.1(7) . . . . ?
C1 N1 C5 C4 1.0(6) . . . . ?
C1 C2 C3 C4 0.5(6) . . . . ?
C10 N2 C6 C7 -0.1(5) . . . . ?
C5 N1 C1 C2 -0.7(6) . . . . ?
C3 C2 C1 N1 -0.1(5) . . . . ?
